data_4088487
loop_
_publ_author_name
'Arzumanyan, Ashot V.'
'Terent&#x2019;ev, Alexander O.'
'Novikov, Roman A.'
'Lakhtin, Valentin G.'
'Grigoriev, Michail S.'
'Nikishin, Gennady I.'

_publ_section_title
;
 Reduction of Organosilicon Peroxides: Ring Contraction and
 Cyclodimerization
;
_journal_issue 11
_journal_name_full Organometallics
_journal_page_first 1667
_journal_paper_doi 10.1021/acs.organomet.6b00129
_journal_volume 35
_journal_year 2016
_chemical_formula_sum 'C28 H56 O4 Si2'
_chemical_formula_weight 512.90
_space_group_crystal_system monoclinic
_space_group_IT_number 14
_space_group_name_Hall '-P 2yn'
_space_group_name_H-M_alt 'P 1 21/n 1'
_atom_sites_solution_hydrogens geom
_audit_creation_method SHELXL-2014
_cell_angle_alpha 90
_cell_angle_beta 100.108(2)
_cell_angle_gamma 90
_cell_formula_units_Z 4
_cell_length_a 11.9229(3)
_cell_length_b 14.9018(4)
_cell_length_c 17.4042(5)
_cell_measurement_reflns_used 1733
_cell_measurement_temperature 100(2)
_cell_measurement_theta_max 18.78
_cell_measurement_theta_min 6.14
_cell_volume 3044.25(14)
_computing_structure_refinement 'SHELXL-2014 (Sheldrick, 2014)'
_diffrn_ambient_temperature 100(2)
_diffrn_measured_fraction_theta_full 0.994
_diffrn_measured_fraction_theta_max 0.995
_diffrn_measurement_device_type 'Bruker Apex2'
_diffrn_measurement_method 'rotation method'
_diffrn_radiation_type MoK\a
_diffrn_radiation_wavelength 0.71073
_diffrn_reflns_av_R_equivalents 0.0561
_diffrn_reflns_av_unetI/netI 0.0665
_diffrn_reflns_Laue_measured_fraction_full 0.994
_diffrn_reflns_Laue_measured_fraction_max 0.995
_diffrn_reflns_limit_h_max 16
_diffrn_reflns_limit_h_min -15
_diffrn_reflns_limit_k_max 20
_diffrn_reflns_limit_k_min -20
_diffrn_reflns_limit_l_max 23
_diffrn_reflns_limit_l_min -24
_diffrn_reflns_number 30382
_diffrn_reflns_point_group_measured_fraction_full 0.994
_diffrn_reflns_point_group_measured_fraction_max 0.995
_diffrn_reflns_theta_full 25.242
_diffrn_reflns_theta_max 29.999
_diffrn_reflns_theta_min 4.085
_diffrn_source 'fine-focus sealed tube'
_exptl_absorpt_coefficient_mu 0.145
_exptl_absorpt_correction_type none
_exptl_crystal_colour colourless
_exptl_crystal_density_diffrn 1.119
_exptl_crystal_description prism
_exptl_crystal_F_000 1136
_exptl_crystal_size_max 0.420
_exptl_crystal_size_mid 0.240
_exptl_crystal_size_min 0.200
_refine_diff_density_max 0.361
_refine_diff_density_min -0.261
_refine_diff_density_rms 0.057
_refine_ls_extinction_method none
_refine_ls_goodness_of_fit_ref 1.006
_refine_ls_hydrogen_treatment constr
_refine_ls_matrix_type full
_refine_ls_number_parameters 307
_refine_ls_number_reflns 8832
_refine_ls_number_restraints 0
_refine_ls_restrained_S_all 1.006
_refine_ls_R_factor_all 0.0825
_refine_ls_R_factor_gt 0.0455
_refine_ls_shift/su_max 0.001
_refine_ls_shift/su_mean 0.000
_refine_ls_structure_factor_coef Fsqd
_refine_ls_weighting_details 'w=1/[\s^2^(Fo^2^)+(0.0482P)^2^+0.3670P] where P=(Fo^2^+2Fc^2^)/3'
_refine_ls_weighting_scheme calc
_refine_ls_wR_factor_gt 0.0985
_refine_ls_wR_factor_ref 0.1131
_reflns_number_gt 5968
_reflns_number_total 8832
_reflns_threshold_expression 'I > 2\s(I)'
_cod_data_source_file om6b00129_si_002.cif
_cod_data_source_block 911
_cod_original_sg_symbol_H-M 'P 21/n'
_cod_database_code 4088487
_shelx_space_group_comment
;
The symmetry employed for this shelxl refinement is uniquely defined
by the following loop, which should always be used as a source of
symmetry information in preference to the above space-group names.
They are only intended as comments.
;
_shelx_estimated_absorpt_t_min 0.941
_shelx_estimated_absorpt_t_max 0.971
_shelxl_version_number 2014-3

loop_
_space_group_symop_operation_xyz
'x, y, z'
'-x+1/2, y+1/2, -z+1/2'
'-x, -y, -z'
'x-1/2, -y-1/2, z-1/2'

loop_
_atom_site_label
_atom_site_type_symbol
_atom_site_fract_x
_atom_site_fract_y
_atom_site_fract_z
_atom_site_U_iso_or_equiv
_atom_site_adp_type
_atom_site_occupancy
_atom_site_site_symmetry_order
_atom_site_calc_flag
_atom_site_refinement_flags_posn
_atom_site_refinement_flags_adp
Si1 Si 0.89534(4) 0.47825(3) 0.69065(2) 0.01452(10) Uani 1 1 d . .
Si2 Si 0.60144(4) 0.46935(3) 0.72271(2) 0.01483(10) Uani 1 1 d . .
O1 O 0.85286(9) 0.45668(7) 0.77373(6) 0.0158(2) Uani 1 1 d . .
O2 O 0.81102(9) 0.55092(7) 0.63816(6) 0.0155(2) Uani 1 1 d . .
O3 O 0.68515(9) 0.52834(7) 0.78907(6) 0.0153(2) Uani 1 1 d . .
O4 O 0.64426(9) 0.47032(7) 0.63757(6) 0.0157(2) Uani 1 1 d . .
C1 C 1.03743(13) 0.53387(11) 0.70413(10) 0.0205(3) Uani 1 1 d . .
H1A H 1.0386 0.5837 0.7419 0.025 Uiso 1 1 calc R U
H1B H 1.0965 0.4900 0.7267 0.025 Uiso 1 1 calc R U
C2 C 1.06739(15) 0.57104(11) 0.62815(10) 0.0246(4) Uani 1 1 d . .
H2A H 1.1427 0.5993 0.6390 0.037 Uiso 1 1 calc R U
H2B H 1.0682 0.5219 0.5908 0.037 Uiso 1 1 calc R U
H2C H 1.0104 0.6156 0.6060 0.037 Uiso 1 1 calc R U
C3 C 0.89825(14) 0.36513(10) 0.64561(10) 0.0199(3) Uani 1 1 d . .
H3A H 0.8195 0.3476 0.6224 0.024 Uiso 1 1 calc R U
H3B H 0.9430 0.3684 0.6029 0.024 Uiso 1 1 calc R U
C4 C 0.94989(15) 0.29230(11) 0.70386(10) 0.0239(4) Uani 1 1 d . .
H4A H 0.9490 0.2346 0.6768 0.036 Uiso 1 1 calc R U
H4B H 1.0286 0.3084 0.7262 0.036 Uiso 1 1 calc R U
H4C H 0.9049 0.2875 0.7457 0.036 Uiso 1 1 calc R U
C5 C 0.80041(13) 0.51162(10) 0.82360(9) 0.0141(3) Uani 1 1 d . .
C6 C 0.80445(14) 0.46077(10) 0.89971(9) 0.0168(3) Uani 1 1 d . .
H6A H 0.8844 0.4446 0.9211 0.020 Uiso 1 1 calc R U
H6B H 0.7604 0.4044 0.8894 0.020 Uiso 1 1 calc R U
C7 C 0.75583(13) 0.51612(10) 0.95989(9) 0.0170(3) Uani 1 1 d . .
H7A H 0.7604 0.4810 1.0086 0.020 Uiso 1 1 calc R U
H7B H 0.6746 0.5293 0.9399 0.020 Uiso 1 1 calc R U
C8 C 0.82131(13) 0.60453(10) 0.97759(9) 0.0156(3) Uani 1 1 d . .
H8A H 0.9032 0.5881 0.9947 0.019 Uiso 1 1 calc R U
C9 C 0.81422(14) 0.65667(10) 0.90080(9) 0.0167(3) Uani 1 1 d . .
H9A H 0.7339 0.6730 0.8810 0.020 Uiso 1 1 calc R U
H9B H 0.8587 0.7129 0.9107 0.020 Uiso 1 1 calc R U
C10 C 0.85984(13) 0.60195(10) 0.83909(9) 0.0157(3) Uani 1 1 d . .
H10A H 0.9425 0.5918 0.8564 0.019 Uiso 1 1 calc R U
H10B H 0.8498 0.6367 0.7899 0.019 Uiso 1 1 calc R U
C11 C 0.78566(14) 0.65914(10) 1.04524(9) 0.0181(3) Uani 1 1 d . .
C12 C 0.85551(16) 0.74579(11) 1.05873(11) 0.0276(4) Uani 1 1 d . .
H12A H 0.9369 0.7311 1.0690 0.041 Uiso 1 1 calc R U
H12B H 0.8386 0.7838 1.0122 0.041 Uiso 1 1 calc R U
H12C H 0.8357 0.7779 1.1037 0.041 Uiso 1 1 calc R U
C13 C 0.65888(14) 0.68310(12) 1.02933(10) 0.0272(4) Uani 1 1 d . .
H13A H 0.6135 0.6280 1.0206 0.041 Uiso 1 1 calc R U
H13B H 0.6395 0.7154 1.0743 0.041 Uiso 1 1 calc R U
H13C H 0.6424 0.7213 0.9829 0.041 Uiso 1 1 calc R U
C14 C 0.81194(16) 0.60429(12) 1.12092(10) 0.0254(4) Uani 1 1 d . .
H14A H 0.8930 0.5887 1.1315 0.038 Uiso 1 1 calc R U
H14B H 0.7933 0.6399 1.1643 0.038 Uiso 1 1 calc R U
H14C H 0.7662 0.5493 1.1153 0.038 Uiso 1 1 calc R U
C15 C 0.46110(14) 0.52578(12) 0.71574(10) 0.0233(3) Uani 1 1 d . .
H15A H 0.4667 0.5860 0.6928 0.028 Uiso 1 1 calc R U
H15B H 0.4043 0.4912 0.6791 0.028 Uiso 1 1 calc R U
C16 C 0.41624(17) 0.53681(13) 0.79203(12) 0.0354(5) Uani 1 1 d . .
H16A H 0.3422 0.5672 0.7818 0.053 Uiso 1 1 calc R U
H16B H 0.4075 0.4776 0.8148 0.053 Uiso 1 1 calc R U
H16C H 0.4701 0.5727 0.8286 0.053 Uiso 1 1 calc R U
C17 C 0.59989(14) 0.34701(10) 0.74412(9) 0.0205(3) Uani 1 1 d . .
H17A H 0.5619 0.3162 0.6962 0.025 Uiso 1 1 calc R U
H17B H 0.6799 0.3260 0.7548 0.025 Uiso 1 1 calc R U
C18 C 0.54247(15) 0.31568(12) 0.81153(10) 0.0271(4) Uani 1 1 d . .
H18A H 0.5480 0.2502 0.8161 0.041 Uiso 1 1 calc R U
H18B H 0.5806 0.3433 0.8603 0.041 Uiso 1 1 calc R U
H18C H 0.4621 0.3335 0.8013 0.041 Uiso 1 1 calc R U
C19 C 0.69712(13) 0.53800(9) 0.59914(9) 0.0145(3) Uani 1 1 d . .
C20 C 0.69794(13) 0.50631(10) 0.51633(9) 0.0158(3) Uani 1 1 d . .
H20A H 0.6188 0.4944 0.4900 0.019 Uiso 1 1 calc R U
H20B H 0.7412 0.4494 0.5179 0.019 Uiso 1 1 calc R U
C21 C 0.75168(13) 0.57589(10) 0.46957(9) 0.0159(3) Uani 1 1 d . .
H21A H 0.7493 0.5535 0.4157 0.019 Uiso 1 1 calc R U
H21B H 0.8326 0.5844 0.4936 0.019 Uiso 1 1 calc R U
C22 C 0.68952(13) 0.66620(10) 0.46665(9) 0.0144(3) Uani 1 1 d . .
H22A H 0.6085 0.6548 0.4421 0.017 Uiso 1 1 calc R U
C23 C 0.68841(13) 0.69769(10) 0.55075(9) 0.0161(3) Uani 1 1 d . .
H23A H 0.7675 0.7104 0.5768 0.019 Uiso 1 1 calc R U
H23B H 0.6444 0.7542 0.5493 0.019 Uiso 1 1 calc R U
C24 C 0.63622(13) 0.62791(10) 0.59825(9) 0.0166(3) Uani 1 1 d . .
H24A H 0.6411 0.6497 0.6525 0.020 Uiso 1 1 calc R U
H24B H 0.5547 0.6199 0.5756 0.020 Uiso 1 1 calc R U
C25 C 0.73628(13) 0.73820(10) 0.41568(9) 0.0166(3) Uani 1 1 d . .
C26 C 0.64994(14) 0.81528(11) 0.39959(10) 0.0232(4) Uani 1 1 d . .
H26A H 0.6393 0.8423 0.4491 0.035 Uiso 1 1 calc R U
H26B H 0.6785 0.8608 0.3672 0.035 Uiso 1 1 calc R U
H26C H 0.5770 0.7920 0.3721 0.035 Uiso 1 1 calc R U
C27 C 0.74990(15) 0.69846(11) 0.33680(9) 0.0234(4) Uani 1 1 d . .
H27A H 0.6767 0.6741 0.3107 0.035 Uiso 1 1 calc R U
H27B H 0.7749 0.7455 0.3042 0.035 Uiso 1 1 calc R U
H27C H 0.8068 0.6504 0.3449 0.035 Uiso 1 1 calc R U
C28 C 0.85156(13) 0.77589(11) 0.45547(10) 0.0224(3) Uani 1 1 d . .
H28A H 0.8440 0.8016 0.5061 0.034 Uiso 1 1 calc R U
H28B H 0.9081 0.7275 0.4632 0.034 Uiso 1 1 calc R U
H28C H 0.8762 0.8226 0.4225 0.034 Uiso 1 1 calc R U

loop_
_atom_site_aniso_label
_atom_site_aniso_U_11
_atom_site_aniso_U_22
_atom_site_aniso_U_33
_atom_site_aniso_U_23
_atom_site_aniso_U_13
_atom_site_aniso_U_12
Si1 0.0145(2) 0.0143(2) 0.0144(2) -0.00133(16) 0.00162(15) -0.00004(16)
Si2 0.0145(2) 0.0153(2) 0.0144(2) -0.00040(16) 0.00177(15) -0.00315(16)
O1 0.0187(6) 0.0147(5) 0.0139(5) -0.0015(4) 0.0030(4) 0.0011(4)
O2 0.0142(5) 0.0160(5) 0.0152(5) 0.0001(4) 0.0001(4) -0.0013(4)
O3 0.0145(5) 0.0160(5) 0.0147(5) -0.0011(4) 0.0003(4) -0.0008(4)
O4 0.0191(6) 0.0137(5) 0.0138(5) 0.0005(4) 0.0017(4) -0.0037(4)
C1 0.0170(8) 0.0222(8) 0.0218(8) -0.0011(6) 0.0019(6) -0.0006(6)
C2 0.0222(9) 0.0244(8) 0.0290(10) 0.0007(7) 0.0098(7) -0.0008(7)
C3 0.0201(8) 0.0179(7) 0.0213(8) -0.0019(6) 0.0029(6) 0.0016(6)
C4 0.0242(9) 0.0184(8) 0.0282(9) -0.0017(7) 0.0024(7) 0.0033(7)
C5 0.0142(7) 0.0137(7) 0.0137(7) -0.0014(5) 0.0003(6) -0.0005(6)
C6 0.0203(8) 0.0130(7) 0.0163(8) 0.0009(6) 0.0011(6) -0.0023(6)
C7 0.0202(8) 0.0155(7) 0.0153(7) 0.0021(6) 0.0035(6) -0.0021(6)
C8 0.0153(8) 0.0155(7) 0.0151(7) -0.0008(6) 0.0009(6) -0.0007(6)
C9 0.0209(8) 0.0131(7) 0.0163(8) -0.0001(6) 0.0036(6) -0.0024(6)
C10 0.0176(8) 0.0143(7) 0.0152(7) -0.0003(6) 0.0025(6) -0.0035(6)
C11 0.0213(8) 0.0176(7) 0.0160(8) -0.0036(6) 0.0048(6) -0.0016(6)
C12 0.0349(10) 0.0230(8) 0.0263(9) -0.0086(7) 0.0091(8) -0.0062(8)
C13 0.0235(9) 0.0338(10) 0.0254(9) -0.0024(7) 0.0074(7) 0.0064(8)
C14 0.0326(10) 0.0283(9) 0.0150(8) -0.0021(7) 0.0036(7) -0.0002(7)
C15 0.0170(8) 0.0283(9) 0.0240(9) -0.0017(7) 0.0022(6) -0.0016(7)
C16 0.0338(11) 0.0357(11) 0.0421(12) 0.0002(9) 0.0213(9) 0.0054(9)
C17 0.0226(8) 0.0176(7) 0.0207(8) 0.0001(6) 0.0020(6) -0.0056(6)
C18 0.0278(10) 0.0283(9) 0.0243(9) 0.0077(7) 0.0022(7) -0.0084(7)
C19 0.0167(7) 0.0127(7) 0.0137(7) 0.0003(5) 0.0016(5) -0.0024(6)
C20 0.0188(8) 0.0130(7) 0.0152(7) -0.0017(5) 0.0020(6) 0.0002(6)
C21 0.0175(8) 0.0162(7) 0.0140(7) -0.0016(6) 0.0026(6) 0.0015(6)
C22 0.0134(7) 0.0142(7) 0.0152(7) 0.0008(6) 0.0012(6) 0.0004(6)
C23 0.0180(8) 0.0130(7) 0.0179(8) -0.0009(6) 0.0043(6) 0.0010(6)
C24 0.0179(8) 0.0161(7) 0.0168(8) -0.0019(6) 0.0055(6) 0.0004(6)
C25 0.0155(7) 0.0180(7) 0.0158(8) 0.0022(6) 0.0016(6) -0.0001(6)
C26 0.0223(9) 0.0196(8) 0.0262(9) 0.0056(7) 0.0003(7) 0.0005(7)
C27 0.0298(10) 0.0236(8) 0.0168(8) 0.0017(6) 0.0041(7) -0.0024(7)
C28 0.0182(8) 0.0262(8) 0.0221(9) 0.0047(7) 0.0019(6) -0.0047(7)

loop_
_atom_type_symbol
_atom_type_description
_atom_type_scat_dispersion_real
_atom_type_scat_dispersion_imag
_atom_type_scat_source
C C 0.0033 0.0016 'International Tables Vol C Tables 4.2.6.8 and 6.1.1.4'
H H 0.0000 0.0000 'International Tables Vol C Tables 4.2.6.8 and 6.1.1.4'
O O 0.0106 0.0060 'International Tables Vol C Tables 4.2.6.8 and 6.1.1.4'
Si Si 0.0817 0.0704 'International Tables Vol C Tables 4.2.6.8 and 6.1.1.4'

loop_
_geom_angle_atom_site_label_1
_geom_angle_atom_site_label_2
_geom_angle_atom_site_label_3
_geom_angle
O2 Si1 O1 111.41(6)
O2 Si1 C3 114.69(7)
O1 Si1 C3 102.97(6)
O2 Si1 C1 103.36(7)
O1 Si1 C1 112.92(7)
C3 Si1 C1 111.83(7)
O3 Si2 O4 112.41(6)
O3 Si2 C15 103.46(7)
O4 Si2 C15 110.77(7)
O3 Si2 C17 114.18(7)
O4 Si2 C17 101.76(6)
C15 Si2 C17 114.58(8)
C5 O1 Si1 131.52(9)
C19 O2 Si1 128.11(9)
C5 O3 Si2 128.77(9)
C19 O4 Si2 131.55(9)
C2 C1 Si1 113.37(12)
C2 C1 H1A 108.9
Si1 C1 H1A 108.9
C2 C1 H1B 108.9
Si1 C1 H1B 108.9
H1A C1 H1B 107.7
C1 C2 H2A 109.5
C1 C2 H2B 109.5
H2A C2 H2B 109.5
C1 C2 H2C 109.5
H2A C2 H2C 109.5
H2B C2 H2C 109.5
C4 C3 Si1 113.35(11)
C4 C3 H3A 108.9
Si1 C3 H3A 108.9
C4 C3 H3B 108.9
Si1 C3 H3B 108.9
H3A C3 H3B 107.7
C3 C4 H4A 109.5
C3 C4 H4B 109.5
H4A C4 H4B 109.5
C3 C4 H4C 109.5
H4A C4 H4C 109.5
H4B C4 H4C 109.5
O1 C5 O3 109.89(11)
O1 C5 C6 107.22(12)
O3 C5 C6 109.65(12)
O1 C5 C10 112.19(12)
O3 C5 C10 107.76(12)
C6 C5 C10 110.12(12)
C5 C6 C7 111.78(12)
C5 C6 H6A 109.3
C7 C6 H6A 109.3
C5 C6 H6B 109.3
C7 C6 H6B 109.3
H6A C6 H6B 107.9
C6 C7 C8 111.15(12)
C6 C7 H7A 109.4
C8 C7 H7A 109.4
C6 C7 H7B 109.4
C8 C7 H7B 109.4
H7A C7 H7B 108.0
C7 C8 C9 108.13(12)
C7 C8 C11 113.91(12)
C9 C8 C11 114.51(12)
C7 C8 H8A 106.6
C9 C8 H8A 106.6
C11 C8 H8A 106.6
C10 C9 C8 111.77(12)
C10 C9 H9A 109.3
C8 C9 H9A 109.3
C10 C9 H9B 109.3
C8 C9 H9B 109.3
H9A C9 H9B 107.9
C9 C10 C5 112.67(12)
C9 C10 H10A 109.1
C5 C10 H10A 109.1
C9 C10 H10B 109.1
C5 C10 H10B 109.1
H10A C10 H10B 107.8
C13 C11 C12 108.91(14)
C13 C11 C14 109.02(13)
C12 C11 C14 107.07(14)
C13 C11 C8 112.25(13)
C12 C11 C8 110.16(12)
C14 C11 C8 109.28(13)
C11 C12 H12A 109.5
C11 C12 H12B 109.5
H12A C12 H12B 109.5
C11 C12 H12C 109.5
H12A C12 H12C 109.5
H12B C12 H12C 109.5
C11 C13 H13A 109.5
C11 C13 H13B 109.5
H13A C13 H13B 109.5
C11 C13 H13C 109.5
H13A C13 H13C 109.5
H13B C13 H13C 109.5
C11 C14 H14A 109.5
C11 C14 H14B 109.5
H14A C14 H14B 109.5
C11 C14 H14C 109.5
H14A C14 H14C 109.5
H14B C14 H14C 109.5
C16 C15 Si2 116.20(13)
C16 C15 H15A 108.2
Si2 C15 H15A 108.2
C16 C15 H15B 108.2
Si2 C15 H15B 108.2
H15A C15 H15B 107.4
C15 C16 H16A 109.5
C15 C16 H16B 109.5
H16A C16 H16B 109.5
C15 C16 H16C 109.5
H16A C16 H16C 109.5
H16B C16 H16C 109.5
C18 C17 Si2 118.26(12)
C18 C17 H17A 107.7
Si2 C17 H17A 107.7
C18 C17 H17B 107.7
Si2 C17 H17B 107.7
H17A C17 H17B 107.1
C17 C18 H18A 109.5
C17 C18 H18B 109.5
H18A C18 H18B 109.5
C17 C18 H18C 109.5
H18A C18 H18C 109.5
H18B C18 H18C 109.5
O4 C19 O2 109.74(11)
O4 C19 C20 107.71(11)
O2 C19 C20 109.33(12)
O4 C19 C24 112.34(12)
O2 C19 C24 107.44(12)
C20 C19 C24 110.27(12)
C19 C20 C21 111.60(12)
C19 C20 H20A 109.3
C21 C20 H20A 109.3
C19 C20 H20B 109.3
C21 C20 H20B 109.3
H20A C20 H20B 108.0
C20 C21 C22 111.60(12)
C20 C21 H21A 109.3
C22 C21 H21A 109.3
C20 C21 H21B 109.3
C22 C21 H21B 109.3
H21A C21 H21B 108.0
C21 C22 C23 108.72(12)
C21 C22 C25 113.87(12)
C23 C22 C25 113.30(12)
C21 C22 H22A 106.8
C23 C22 H22A 106.8
C25 C22 H22A 106.8
C24 C23 C22 112.30(12)
C24 C23 H23A 109.1
C22 C23 H23A 109.1
C24 C23 H23B 109.1
C22 C23 H23B 109.1
H23A C23 H23B 107.9
C19 C24 C23 111.46(12)
C19 C24 H24A 109.3
C23 C24 H24A 109.3
C19 C24 H24B 109.3
C23 C24 H24B 109.3
H24A C24 H24B 108.0
C27 C25 C28 108.62(13)
C27 C25 C26 107.42(13)
C28 C25 C26 109.12(13)
C27 C25 C22 110.47(12)
C28 C25 C22 112.18(13)
C26 C25 C22 108.90(12)
C25 C26 H26A 109.5
C25 C26 H26B 109.5
H26A C26 H26B 109.5
C25 C26 H26C 109.5
H26A C26 H26C 109.5
H26B C26 H26C 109.5
C25 C27 H27A 109.5
C25 C27 H27B 109.5
H27A C27 H27B 109.5
C25 C27 H27C 109.5
H27A C27 H27C 109.5
H27B C27 H27C 109.5
C25 C28 H28A 109.5
C25 C28 H28B 109.5
H28A C28 H28B 109.5
C25 C28 H28C 109.5
H28A C28 H28C 109.5
H28B C28 H28C 109.5

loop_
_geom_bond_atom_site_label_1
_geom_bond_atom_site_label_2
_geom_bond_distance
Si1 O2 1.6418(11)
Si1 O1 1.6455(11)
Si1 C3 1.8619(16)
Si1 C1 1.8634(16)
Si2 O3 1.6426(11)
Si2 O4 1.6498(11)
Si2 C15 1.8575(17)
Si2 C17 1.8615(16)
O1 C5 1.4161(17)
O2 C19 1.4208(18)
O3 C5 1.4220(18)
O4 C19 1.4176(17)
C1 C2 1.533(2)
C1 H1A 0.9900
C1 H1B 0.9900
C2 H2A 0.9800
C2 H2B 0.9800
C2 H2C 0.9800
C3 C4 1.538(2)
C3 H3A 0.9900
C3 H3B 0.9900
C4 H4A 0.9800
C4 H4B 0.9800
C4 H4C 0.9800
C5 C6 1.519(2)
C5 C10 1.523(2)
C6 C7 1.525(2)
C6 H6A 0.9900
C6 H6B 0.9900
C7 C8 1.535(2)
C7 H7A 0.9900
C7 H7B 0.9900
C8 C9 1.535(2)
C8 C11 1.551(2)
C8 H8A 1.0000
C9 C10 1.523(2)
C9 H9A 0.9900
C9 H9B 0.9900
C10 H10A 0.9900
C10 H10B 0.9900
C11 C13 1.530(2)
C11 C12 1.532(2)
C11 C14 1.535(2)
C12 H12A 0.9800
C12 H12B 0.9800
C12 H12C 0.9800
C13 H13A 0.9800
C13 H13B 0.9800
C13 H13C 0.9800
C14 H14A 0.9800
C14 H14B 0.9800
C14 H14C 0.9800
C15 C16 1.525(2)
C15 H15A 0.9900
C15 H15B 0.9900
C16 H16A 0.9800
C16 H16B 0.9800
C16 H16C 0.9800
C17 C18 1.531(2)
C17 H17A 0.9900
C17 H17B 0.9900
C18 H18A 0.9800
C18 H18B 0.9800
C18 H18C 0.9800
C19 C20 1.518(2)
C19 C24 1.523(2)
C20 C21 1.527(2)
C20 H20A 0.9900
C20 H20B 0.9900
C21 C22 1.533(2)
C21 H21A 0.9900
C21 H21B 0.9900
C22 C23 1.539(2)
C22 C25 1.556(2)
C22 H22A 1.0000
C23 C24 1.527(2)
C23 H23A 0.9900
C23 H23B 0.9900
C24 H24A 0.9900
C24 H24B 0.9900
C25 C27 1.530(2)
C25 C28 1.533(2)
C25 C26 1.535(2)
C26 H26A 0.9800
C26 H26B 0.9800
C26 H26C 0.9800
C27 H27A 0.9800
C27 H27B 0.9800
C27 H27C 0.9800
C28 H28A 0.9800
C28 H28B 0.9800
C28 H28C 0.9800

loop_
_geom_torsion_atom_site_label_1
_geom_torsion_atom_site_label_2
_geom_torsion_atom_site_label_3
_geom_torsion_atom_site_label_4
_geom_torsion
O2 Si1 O1 C5 -34.38(14)
C3 Si1 O1 C5 -157.80(13)
C1 Si1 O1 C5 81.42(14)
O1 Si1 O2 C19 -70.25(12)
C3 Si1 O2 C19 46.20(13)
C1 Si1 O2 C19 168.20(12)
O4 Si2 O3 C5 -66.62(13)
C15 Si2 O3 C5 173.84(12)
C17 Si2 O3 C5 48.65(13)
O3 Si2 O4 C19 -34.91(14)
C15 Si2 O4 C19 80.29(14)
C17 Si2 O4 C19 -157.48(13)
O2 Si1 C1 C2 -48.01(13)
O1 Si1 C1 C2 -168.53(11)
C3 Si1 C1 C2 75.88(13)
O2 Si1 C3 C4 -163.99(11)
O1 Si1 C3 C4 -42.79(13)
C1 Si1 C3 C4 78.74(13)
Si1 O1 C5 O3 72.86(15)
Si1 O1 C5 C6 -168.02(10)
Si1 O1 C5 C10 -47.00(18)
Si2 O3 C5 O1 23.11(17)
Si2 O3 C5 C6 -94.51(13)
Si2 O3 C5 C10 145.63(10)
O1 C5 C6 C7 176.84(12)
O3 C5 C6 C7 -63.89(16)
C10 C5 C6 C7 54.52(17)
C5 C6 C7 C8 -58.70(17)
C6 C7 C8 C9 58.21(16)
C6 C7 C8 C11 -173.28(13)
C7 C8 C9 C10 -56.69(16)
C11 C8 C9 C10 175.13(13)
C8 C9 C10 C5 55.67(17)
O1 C5 C10 C9 -172.49(12)
O3 C5 C10 C9 66.41(16)
C6 C5 C10 C9 -53.15(17)
C7 C8 C11 C13 -58.59(18)
C9 C8 C11 C13 66.60(17)
C7 C8 C11 C12 179.86(14)
C9 C8 C11 C12 -54.95(18)
C7 C8 C11 C14 62.49(17)
C9 C8 C11 C14 -172.32(13)
O3 Si2 C15 C16 -54.23(14)
O4 Si2 C15 C16 -174.90(12)
C17 Si2 C15 C16 70.70(15)
O3 Si2 C17 C18 70.27(14)
O4 Si2 C17 C18 -168.38(12)
C15 Si2 C17 C18 -48.81(15)
Si2 O4 C19 O2 70.81(16)
Si2 O4 C19 C20 -170.27(10)
Si2 O4 C19 C24 -48.64(18)
Si1 O2 C19 O4 26.87(16)
Si1 O2 C19 C20 -91.04(13)
Si1 O2 C19 C24 149.29(10)
O4 C19 C20 C21 179.00(12)
O2 C19 C20 C21 -61.82(15)
C24 C19 C20 C21 56.09(16)
C19 C20 C21 C22 -57.79(17)
C20 C21 C22 C23 56.00(16)
C20 C21 C22 C25 -176.66(12)
C21 C22 C23 C24 -55.45(16)
C25 C22 C23 C24 176.88(13)
O4 C19 C24 C23 -175.21(12)
O2 C19 C24 C23 64.01(15)
C20 C19 C24 C23 -55.06(17)
C22 C23 C24 C19 56.04(17)
C21 C22 C25 C27 47.53(17)
C23 C22 C25 C27 172.46(13)
C21 C22 C25 C28 -73.82(16)
C23 C22 C25 C28 51.12(17)
C21 C22 C25 C26 165.28(13)
C23 C22 C25 C26 -69.79(16)
